data_1528693
loop_
_publ_author_name
'Lindley, P.F.'
'Woodward, P.'

_publ_section_title
;
 The Crystal and Molecular Structure of Tetrakis(tetracarbonyliron)tin Sn
 (Fe (C O)4)4
;
_journal_name_full
;
Journal of the Chemical Society A: Inorganic, Physical, Theoretical (1966-1971)
;
_journal_page_first 382
_journal_page_last 390
_journal_volume 1967
_journal_year 1967
_chemical_formula_sum 'C16 Fe4 O16 Sn'
_chemical_name_systematic 'Sn (Fe (C O)4)4'
_space_group_IT_number 14
_symmetry_space_group_name_Hall '-P 2yn'
_symmetry_space_group_name_H-M 'P 1 21/n 1'
_cell_angle_alpha 90
_cell_angle_beta 90.67
_cell_angle_gamma 90
_cell_formula_units_Z 4
_cell_length_a 10.78
_cell_length_b 19.13
_cell_length_c 11.77
_cell_volume 2427.060
_citation_journal_id_ASTM JCSIAP
_cod_data_source_file Lindley_JCSIAP_1967_338.cif
_cod_data_source_block C16Fe4O16Sn1
_cod_original_cell_volume 2427.06
_cod_original_sg_symbol_Hall '-P 2ybc (x-z,y,z)'
_cod_original_formula_sum 'C16 Fe4 O16 Sn1'
_cod_database_code 1528693

loop_
_symmetry_equiv_pos_as_xyz
x,y,z
-x+1/2,y+1/2,-z+1/2
-x,-y,-z
x-1/2,-y-1/2,z-1/2

loop_
_atom_site_label
_atom_site_type_symbol
_atom_site_fract_x
_atom_site_fract_y
_atom_site_fract_z
_atom_site_occupancy
_atom_site_U_iso_or_equiv
C3 C+2 0.3459 0.4975 0.4138 1 0.0
O8 O-2 0.5108 0.7473 0.1749 1 0.0
C11 C+2 0.1365 0.733 0.1408 1 0.0
C14 C+2 -0.01 0.5847 0.3837 1 0.0
Fe1 Fe 0.3246 0.4784 0.2703 1 0.0
O4 O-2 0.2533 0.4531 0.0341 1 0.0
O12 O-2 -0.028 0.5045 0.1343 1 0.0
O13 O-2 -0.139 0.7492 0.4193 1 0.0
C8 C+2 0.4938 0.6874 0.2045 1 0.0
O3 O-2 0.3552 0.5059 0.5096 1 0.0
C2 C+2 0.1944 0.4287 0.3028 1 0.0
C13 C+2 -0.0462 0.7202 0.4066 1 0.0
C16 C+2 0.1442 0.6391 0.517 1 0.0
O2 O-2 0.1082 0.3961 0.3313 1 0.0
Fe3 Fe 0.0523 0.6522 0.1375 1 0.0
O9 O-2 -0.192 0.7124 0.153 1 0.0
O14 O-2 -0.062 0.5344 0.3905 1 0.0
Fe2 Fe 0.4643 0.6049 0.2313 1 0.0
C6 C+2 0.475 0.6206 0.3789 1 0.0
C10 C+2 0.064 0.6542 -0.004 1 0.0
Sn1 Sn 0.2312 0.6006 0.2513 1 0.0
O5 O-2 0.7058 0.5349 0.2335 1 0.0
Fe4 Fe 0.0785 0.6627 0.3803 1 0.0
O6 O-2 0.4702 0.6474 0.4715 1 0.0
C5 C+2 0.6058 0.5629 0.242 1 0.0
O1 O-2 0.5347 0.379 0.2629 1 0.0
C7 C+2 0.4393 0.5853 0.0841 1 0.0
O10 O-2 0.1009 0.6442 -0.099 1 0.0
C4 C+2 0.2918 0.4705 0.1292 1 0.0
C12 C+2 -0.005 0.5639 0.1404 1 0.0
O7 O-2 0.4306 0.5754 -0.014 1 0.0
C1 C+2 0.4539 0.4196 0.2649 1 0.0
C9 C+2 -0.095 0.6893 0.1353 1 0.0
O16 O-2 0.184 0.6277 0.6054 1 0.0
O15 O-2 0.248 0.7811 0.3711 1 0.0
O11 O-2 0.1913 0.7829 0.1249 1 0.0
C15 C+2 0.1688 0.7347 0.3721 1 0.0
